data_4026132
loop_
_publ_author_name
'Yasuhiro Morisaki'
'Hiroaki Imoto'
'Koji Hirano'
'Tamio Hayashi'
'Yoshiki Chujo'

_publ_section_title
;
 Synthesis of Enantiomerically Pure P-Stereogenic Diphosphacrowns and
 Their Palladium Complexes
;
_journal_name_full 'Journal of Organic Chemistry'
_journal_page_first 1795
_journal_page_last 1803
_journal_paper_doi 10.1021/jo1024442
_journal_volume 76
_journal_year 2011
_chemical_formula_sum 'C27 H39 Cl5 O5 P2 Pd'
_chemical_formula_weight 789.17
_chemical_name_systematic
; 
 ? 
;
_space_group_IT_number 19
_symmetry_cell_setting orthorhombic
_symmetry_space_group_name_Hall 'P 2ac 2ab'
_symmetry_space_group_name_H-M 'P 21 21 21'
_atom_sites_solution_hydrogens geom
_atom_sites_solution_primary direct
_atom_sites_solution_secondary difmap
_audit_creation_method SHELXL-97
_cell_angle_alpha 90.00
_cell_angle_beta 90.00
_cell_angle_gamma 90.00
_cell_formula_units_Z 4
_cell_length_a 10.9964(4)
_cell_length_b 13.7798(5)
_cell_length_c 22.3755(9)
_cell_measurement_temperature 108(2)
_cell_volume 3390.5(2)
_computing_structure_refinement 'SHELXL-97 (Sheldrick, 1997)'
_computing_structure_solution 'SHELXS-97 (Sheldrick, 1990)'
_diffrn_ambient_temperature 108(2)
_diffrn_measured_fraction_theta_full 0.993
_diffrn_measured_fraction_theta_max 0.993
_diffrn_radiation_monochromator graphite
_diffrn_radiation_source 'fine-focus sealed tube'
_diffrn_radiation_type MoK\a
_diffrn_radiation_wavelength 0.71075
_diffrn_reflns_av_R_equivalents 0.0419
_diffrn_reflns_av_sigmaI/netI 0.0312
_diffrn_reflns_limit_h_max 14
_diffrn_reflns_limit_h_min -14
_diffrn_reflns_limit_k_max 17
_diffrn_reflns_limit_k_min -17
_diffrn_reflns_limit_l_max 29
_diffrn_reflns_limit_l_min -29
_diffrn_reflns_number 49627
_diffrn_reflns_theta_full 27.48
_diffrn_reflns_theta_max 27.48
_diffrn_reflns_theta_min 3.09
_exptl_absorpt_coefficient_mu 1.070
_exptl_absorpt_correction_T_max 0.8145
_exptl_absorpt_correction_T_min 0.7397
_exptl_crystal_density_diffrn 1.546
_exptl_crystal_F_000 1608
_exptl_crystal_size_max 0.30
_exptl_crystal_size_mid 0.30
_exptl_crystal_size_min 0.20
_refine_diff_density_max 1.004
_refine_diff_density_min -1.511
_refine_diff_density_rms 0.137
_refine_ls_abs_structure_details 'Flack H D (1983), Acta Cryst. A39, 876-881'
_refine_ls_abs_structure_Flack -0.03(3)
_refine_ls_extinction_method none
_refine_ls_goodness_of_fit_ref 1.226
_refine_ls_hydrogen_treatment mixed
_refine_ls_matrix_type full
_refine_ls_number_parameters 509
_refine_ls_number_reflns 7712
_refine_ls_number_restraints 0
_refine_ls_restrained_S_all 1.226
_refine_ls_R_factor_all 0.0363
_refine_ls_R_factor_gt 0.0282
_refine_ls_shift/su_max 0.001
_refine_ls_shift/su_mean 0.000
_refine_ls_structure_factor_coef Fsqd
_refine_ls_weighting_details 'calc w=1/[\s^2^(Fo^2^)+(0.0000P)^2^+9.7166P] where P=(Fo^2^+2Fc^2^)/3'
_refine_ls_weighting_scheme calc
_refine_ls_wR_factor_gt 0.0550
_refine_ls_wR_factor_ref 0.0842
_reflns_number_gt 7169
_reflns_number_total 7712
_reflns_threshold_expression >2sigma(I)
_cod_data_source_file jo1024442_si_005.cif
_cod_data_source_block 21pd
_cod_database_code 4026132

loop_
_symmetry_equiv_pos_as_xyz
'x, y, z'
'-x+1/2, -y, z+1/2'
'x+1/2, -y+1/2, -z'
'-x, y+1/2, -z+1/2'

loop_
_atom_site_label
_atom_site_type_symbol
_atom_site_fract_x
_atom_site_fract_y
_atom_site_fract_z
_atom_site_U_iso_or_equiv
_atom_site_adp_type
_atom_site_occupancy
_atom_site_symmetry_multiplicity
_atom_site_calc_flag
_atom_site_refinement_flags
P1 P 0.47986(11) 0.84943(8) 0.37539(5) 0.0162(2) Uani 1 1 d .
P2 P 0.47472(10) 0.89748(8) 0.24294(5) 0.0171(2) Uani 1 1 d .
O1 O 0.2188(3) 1.0180(2) 0.23311(14) 0.0225(7) Uani 1 1 d .
O2 O 0.0348(3) 0.9317(2) 0.30855(14) 0.0269(7) Uani 1 1 d .
O3 O 0.0173(3) 0.7263(2) 0.34388(14) 0.0269(7) Uani 1 1 d .
O4 O 0.1810(3) 0.6059(2) 0.42196(14) 0.0258(7) Uani 1 1 d .
O5 O 0.4435(3) 0.6400(2) 0.43365(13) 0.0242(7) Uani 1 1 d .
C1 C 0.3917(5) 0.7690(3) 0.3268(2) 0.0229(10) Uani 1 1 d .
H1 H 0.341(5) 0.742(4) 0.347(2) 0.027(15) Uiso 1 1 d .
H2 H 0.441(4) 0.718(3) 0.313(2) 0.021(12) Uiso 1 1 d .
C2 C 0.3499(4) 0.8252(3) 0.27232(19) 0.0177(9) Uani 1 1 d .
H3 H 0.314(4) 0.781(3) 0.242(2) 0.021(12) Uiso 1 1 d .
H4 H 0.288(4) 0.868(3) 0.2831(17) 0.001(9) Uiso 1 1 d .
C3 C 0.4151(5) 0.9901(3) 0.19267(18) 0.0221(9) Uani 1 1 d .
H5 H 0.367(4) 0.960(4) 0.161(2) 0.029(13) Uiso 1 1 d .
H6 H 0.480(5) 1.019(4) 0.177(2) 0.028(13) Uiso 1 1 d .
C4 C 0.3321(4) 1.0637(3) 0.2234(2) 0.0245(10) Uani 1 1 d .
H7 H 0.325(4) 1.117(3) 0.1982(19) 0.009(11) Uiso 1 1 d .
H8 H 0.369(5) 1.082(3) 0.260(2) 0.025(13) Uiso 1 1 d .
C5 C 0.1403(4) 1.0711(4) 0.2719(2) 0.0269(10) Uani 1 1 d .
H9 H 0.188(4) 1.075(3) 0.309(2) 0.022(12) Uiso 1 1 d .
H10 H 0.126(5) 1.140(4) 0.257(2) 0.032(14) Uiso 1 1 d .
C6 C 0.0233(5) 1.0183(4) 0.2749(2) 0.0304(11) Uani 1 1 d .
H11 H -0.009(5) 1.002(4) 0.232(2) 0.034(15) Uiso 1 1 d .
H12 H -0.029(4) 1.053(3) 0.2865(18) 0.006(10) Uiso 1 1 d .
C7 C -0.0680(4) 0.8706(3) 0.29974(19) 0.0243(10) Uani 1 1 d .
H40 H -0.0610 0.8379 0.2605 0.029 Uiso 1 1 calc R
H41 H -0.1427 0.9108 0.2991 0.029 Uiso 1 1 calc R
C8 C -0.0788(6) 0.7960(4) 0.3478(2) 0.0301(10) Uani 1 1 d .
H15 H -0.155(5) 0.756(4) 0.345(3) 0.039(17) Uiso 1 1 d .
H16 H -0.081(5) 0.824(4) 0.384(2) 0.030(13) Uiso 1 1 d .
C9 C -0.0110(4) 0.6422(4) 0.3778(2) 0.0249(10) Uani 1 1 d .
H17 H -0.032(4) 0.662(3) 0.419(2) 0.017(12) Uiso 1 1 d .
H18 H -0.085(5) 0.607(4) 0.357(2) 0.029(13) Uiso 1 1 d .
C10 C 0.0929(5) 0.5738(3) 0.3796(2) 0.0232(9) Uani 1 1 d .
H19 H 0.142(5) 0.571(4) 0.342(2) 0.028(14) Uiso 1 1 d .
H20 H 0.065(5) 0.511(4) 0.389(2) 0.027(14) Uiso 1 1 d .
C11 C 0.2723(5) 0.5343(4) 0.4313(2) 0.0277(10) Uani 1 1 d .
H21 H 0.235(4) 0.481(3) 0.450(2) 0.014(12) Uiso 1 1 d .
H22 H 0.306(4) 0.510(3) 0.3935(19) 0.010(11) Uiso 1 1 d .
C12 C 0.3716(5) 0.5764(4) 0.4694(2) 0.0304(11) Uani 1 1 d .
H23 H 0.409(5) 0.529(3) 0.487(2) 0.018(12) Uiso 1 1 d .
H24 H 0.335(4) 0.610(3) 0.5032(19) 0.005(10) Uiso 1 1 d .
C13 C 0.5032(4) 0.7114(3) 0.46773(19) 0.0209(9) Uani 1 1 d .
H25 H 0.440(5) 0.749(4) 0.491(2) 0.030(14) Uiso 1 1 d .
H26 H 0.562(5) 0.683(3) 0.494(2) 0.026(13) Uiso 1 1 d .
C14 C 0.5736(5) 0.7766(3) 0.4256(2) 0.0219(9) Uani 1 1 d .
H27 H 0.621(5) 0.824(4) 0.449(2) 0.025(14) Uiso 1 1 d .
H28 H 0.620(4) 0.737(4) 0.401(2) 0.020(12) Uiso 1 1 d .
C15 C 0.3710(4) 0.9119(3) 0.42317(18) 0.0163(8) Uani 1 1 d .
C16 C 0.4136(5) 0.9615(3) 0.47364(18) 0.0230(8) Uani 1 1 d .
H29 H 0.487(5) 0.962(4) 0.484(2) 0.026(13) Uiso 1 1 d .
C17 C 0.3314(4) 1.0104(3) 0.5105(2) 0.0241(10) Uani 1 1 d .
H30 H 0.363(5) 1.041(5) 0.543(3) 0.045(16) Uiso 1 1 d .
C18 C 0.2097(5) 1.0105(3) 0.4965(2) 0.0257(10) Uani 1 1 d .
H31 H 0.161(4) 1.039(4) 0.519(2) 0.017(12) Uiso 1 1 d .
C19 C 0.1663(4) 0.9640(4) 0.44575(19) 0.0231(9) Uani 1 1 d .
H32 H 0.083(5) 0.965(4) 0.435(2) 0.024(12) Uiso 1 1 d .
C20 C 0.2482(4) 0.9139(3) 0.4096(2) 0.0215(9) Uani 1 1 d .
H33 H 0.214(5) 0.885(3) 0.378(2) 0.020(12) Uiso 1 1 d .
C21 C 0.5625(4) 0.8189(3) 0.19346(18) 0.0180(9) Uani 1 1 d .
C22 C 0.5036(5) 0.7454(4) 0.1608(2) 0.0268(10) Uani 1 1 d .
H34 H 0.415(4) 0.738(3) 0.1656(18) 0.015(11) Uiso 1 1 d .
C23 C 0.5706(5) 0.6915(4) 0.1198(2) 0.0325(11) Uani 1 1 d .
H35 H 0.529(7) 0.648(5) 0.097(3) 0.07(2) Uiso 1 1 d .
C24 C 0.6932(5) 0.7093(4) 0.1115(2) 0.0295(11) Uani 1 1 d .
H36 H 0.740(4) 0.674(3) 0.0838(19) 0.008(11) Uiso 1 1 d .
C25 C 0.7516(5) 0.7817(4) 0.1437(2) 0.0328(11) Uani 1 1 d .
H37 H 0.841(5) 0.790(4) 0.141(2) 0.034(15) Uiso 1 1 d .
C26 C 0.6850(4) 0.8362(3) 0.1849(2) 0.0254(9) Uani 1 1 d .
H38 H 0.725(5) 0.885(4) 0.206(2) 0.030(14) Uiso 1 1 d .
Cl1 Cl 0.68449(10) 1.06904(7) 0.25805(5) 0.0230(2) Uani 1 1 d .
Cl2 Cl 0.70313(11) 0.99691(8) 0.40360(5) 0.0257(2) Uani 1 1 d .
Cl3 Cl 0.13042(14) 0.80938(10) 0.14884(6) 0.0407(3) Uani 1 1 d .
Cl4 Cl 0.02127(17) 0.67329(17) 0.06739(12) 0.0909(9) Uani 1 1 d .
Cl5 Cl 0.26468(16) 0.74287(11) 0.04554(7) 0.0494(4) Uani 1 1 d .
C27 C 0.1567(5) 0.7115(4) 0.0998(3) 0.0352(12) Uani 1 1 d .
H39 H 0.194(6) 0.672(4) 0.120(3) 0.038(17) Uiso 1 1 d .
Pd1 Pd 0.58491(3) 0.95395(2) 0.319457(13) 0.01622(7) Uani 1 1 d .

loop_
_atom_site_aniso_label
_atom_site_aniso_U_11
_atom_site_aniso_U_22
_atom_site_aniso_U_33
_atom_site_aniso_U_23
_atom_site_aniso_U_13
_atom_site_aniso_U_12
P1 0.0201(6) 0.0137(5) 0.0148(5) 0.0004(4) -0.0007(4) -0.0012(4)
P2 0.0193(5) 0.0175(5) 0.0146(5) 0.0011(4) -0.0009(4) 0.0012(4)
O1 0.0118(14) 0.0250(17) 0.0307(16) -0.0021(13) -0.0001(12) 0.0015(12)
O2 0.0224(15) 0.0318(19) 0.0265(17) 0.0074(13) -0.0055(13) -0.0013(13)
O3 0.0212(16) 0.0318(18) 0.0276(16) 0.0045(14) 0.0019(13) 0.0020(15)
O4 0.0293(18) 0.0248(17) 0.0234(16) -0.0016(13) -0.0055(14) -0.0003(15)
O5 0.0299(19) 0.0224(16) 0.0204(15) 0.0033(12) -0.0008(13) -0.0090(13)
C1 0.039(3) 0.0146(19) 0.015(2) 0.0003(17) -0.001(2) -0.005(2)
C2 0.016(2) 0.019(2) 0.018(2) -0.0010(16) -0.0009(17) 0.0003(17)
C3 0.022(2) 0.023(2) 0.021(2) 0.0067(16) -0.0006(19) -0.002(2)
C4 0.024(2) 0.018(2) 0.031(2) 0.0042(19) -0.0024(19) 0.0017(18)
C5 0.022(2) 0.026(3) 0.033(3) 0.000(2) -0.002(2) 0.007(2)
C6 0.025(3) 0.032(3) 0.034(3) 0.005(2) 0.000(2) 0.015(2)
C7 0.012(2) 0.035(3) 0.025(2) -0.0016(18) -0.0012(17) 0.0027(19)
C8 0.032(3) 0.031(3) 0.027(2) 0.000(2) 0.008(2) 0.005(2)
C9 0.021(2) 0.031(3) 0.023(2) 0.0008(19) 0.0001(19) 0.000(2)
C10 0.017(2) 0.029(2) 0.024(2) -0.0023(17) -0.0022(19) -0.005(2)
C11 0.034(3) 0.021(2) 0.028(2) 0.009(2) -0.001(2) -0.005(2)
C12 0.037(3) 0.031(3) 0.023(2) 0.012(2) -0.003(2) -0.009(2)
C13 0.024(2) 0.020(2) 0.019(2) 0.0034(17) -0.0060(18) 0.0023(19)
C14 0.025(2) 0.016(2) 0.024(2) -0.0009(17) -0.006(2) 0.004(2)
C15 0.020(2) 0.0134(19) 0.0160(19) 0.0042(15) 0.0028(16) -0.0011(16)
C16 0.025(2) 0.020(2) 0.023(2) -0.0003(17) -0.006(2) -0.004(2)
C17 0.021(2) 0.026(2) 0.025(2) -0.0050(19) 0.0005(18) 0.0019(19)
C18 0.033(3) 0.021(2) 0.024(2) -0.0016(18) 0.006(2) 0.003(2)
C19 0.019(2) 0.026(2) 0.024(2) 0.0039(19) -0.0010(17) -0.0015(19)
C20 0.023(2) 0.024(2) 0.018(2) 0.0014(17) -0.0025(18) -0.0035(19)
C21 0.014(2) 0.021(2) 0.019(2) 0.0020(15) 0.0007(16) 0.0058(16)
C22 0.026(3) 0.027(2) 0.027(2) -0.0049(19) 0.0022(19) -0.003(2)
C23 0.034(3) 0.034(3) 0.030(2) -0.007(2) 0.000(2) -0.006(2)
C24 0.037(3) 0.029(3) 0.022(2) -0.0037(19) 0.006(2) 0.012(2)
C25 0.033(3) 0.033(3) 0.032(3) -0.001(2) 0.005(2) 0.010(2)
C26 0.027(2) 0.023(2) 0.027(2) -0.006(2) -0.002(2) -0.0003(19)
Cl1 0.0254(5) 0.0178(5) 0.0258(5) 0.0061(4) 0.0045(4) -0.0003(4)
Cl2 0.0316(6) 0.0229(5) 0.0226(5) 0.0011(4) -0.0074(5) -0.0090(5)
Cl3 0.0499(8) 0.0350(7) 0.0373(7) -0.0079(6) -0.0127(6) 0.0118(6)
Cl4 0.0406(10) 0.0887(15) 0.143(2) -0.0826(15) -0.0222(12) 0.0131(10)
Cl5 0.0696(11) 0.0335(7) 0.0451(8) 0.0115(6) 0.0127(7) 0.0061(7)
C27 0.036(3) 0.023(3) 0.047(3) -0.002(2) -0.002(3) 0.004(2)
Pd1 0.01976(14) 0.01330(13) 0.01560(13) 0.00081(12) -0.00041(13) -0.00086(13)

loop_
_atom_type_symbol
_atom_type_description
_atom_type_scat_dispersion_real
_atom_type_scat_dispersion_imag
_atom_type_scat_source
C C 0.0033 0.0016 'International Tables Vol C Tables 4.2.6.8 and 6.1.1.4'
H H 0.0000 0.0000 'International Tables Vol C Tables 4.2.6.8 and 6.1.1.4'
Cl Cl 0.1484 0.1585 'International Tables Vol C Tables 4.2.6.8 and 6.1.1.4'
O O 0.0106 0.0060 'International Tables Vol C Tables 4.2.6.8 and 6.1.1.4'
P P 0.1023 0.0942 'International Tables Vol C Tables 4.2.6.8 and 6.1.1.4'
Pd Pd -0.9988 1.0072 'International Tables Vol C Tables 4.2.6.8 and 6.1.1.4'

loop_
_geom_angle_atom_site_label_1
_geom_angle_atom_site_label_2
_geom_angle_atom_site_label_3
_geom_angle
C15 P1 C14 105.6(2)
C15 P1 C1 106.7(2)
C14 P1 C1 109.4(2)
C15 P1 Pd1 111.39(13)
C14 P1 Pd1 114.08(17)
C1 P1 Pd1 109.39(16)
C2 P2 C3 109.5(2)
C2 P2 C21 107.1(2)
C3 P2 C21 103.4(2)
C2 P2 Pd1 108.82(14)
C3 P2 Pd1 115.06(16)
C21 P2 Pd1 112.58(14)
C4 O1 C5 113.5(3)
C6 O2 C7 110.7(4)
C9 O3 C8 110.6(4)
C11 O4 C10 111.1(3)
C13 O5 C12 112.6(3)
C2 C1 P1 109.2(3)
C1 C2 P2 110.0(3)
C4 C3 P2 113.7(3)
O1 C4 C3 107.5(4)
O1 C5 C6 107.5(4)
O2 C6 C5 111.1(4)
O2 C7 C8 111.8(4)
O3 C8 C7 111.1(4)
O3 C9 C10 111.4(4)
O4 C10 C9 110.1(4)
O4 C11 C12 109.1(4)
O5 C12 C11 108.8(4)
O5 C13 C14 108.4(4)
C13 C14 P1 114.8(3)
C20 C15 C16 119.6(4)
C20 C15 P1 121.5(3)
C16 C15 P1 118.9(3)
C17 C16 C15 119.7(4)
C18 C17 C16 119.7(4)
C17 C18 C19 121.4(5)
C18 C19 C20 118.7(4)
C15 C20 C19 120.9(4)
C26 C21 C22 120.1(4)
C26 C21 P2 119.9(3)
C22 C21 P2 119.9(3)
C23 C22 C21 118.9(5)
C24 C23 C22 120.7(5)
C23 C24 C25 120.6(5)
C24 C25 C26 119.1(5)
C21 C26 C25 120.7(5)
Cl4 C27 Cl5 111.5(4)
Cl4 C27 Cl3 110.6(3)
Cl5 C27 Cl3 110.7(3)
P1 Pd1 P2 85.66(4)
P1 Pd1 Cl2 89.98(4)
P2 Pd1 Cl2 174.12(4)
P1 Pd1 Cl1 176.36(4)
P2 Pd1 Cl1 92.25(4)
Cl2 Pd1 Cl1 92.30(4)

loop_
_geom_bond_atom_site_label_1
_geom_bond_atom_site_label_2
_geom_bond_distance
P1 C15 1.821(4)
P1 C14 1.826(4)
P1 C1 1.830(4)
P1 Pd1 2.2304(11)
P2 C2 1.819(4)
P2 C3 1.823(4)
P2 C21 1.825(4)
P2 Pd1 2.2372(11)
O1 C4 1.413(5)
O1 C5 1.427(6)
O2 C6 1.418(6)
O2 C7 1.423(5)
O3 C9 1.420(6)
O3 C8 1.431(6)
O4 C11 1.424(6)
O4 C10 1.426(5)
O5 C13 1.408(5)
O5 C12 1.425(5)
C1 C2 1.516(6)
C3 C4 1.528(6)
C5 C6 1.480(7)
C7 C8 1.493(6)
C9 C10 1.482(7)
C11 C12 1.503(7)
C13 C14 1.514(6)
C15 C20 1.384(6)
C15 C16 1.401(6)
C16 C17 1.396(7)
C17 C18 1.375(7)
C18 C19 1.388(6)
C19 C20 1.394(6)
C21 C26 1.381(6)
C21 C22 1.408(6)
C22 C23 1.390(7)
C23 C24 1.383(8)
C24 C25 1.388(8)
C25 C26 1.395(7)
Cl1 Pd1 2.3668(11)
Cl2 Pd1 2.3633(11)
Cl3 C27 1.762(6)
Cl4 C27 1.738(6)
Cl5 C27 1.752(6)
